data_7028799
loop_
_publ_author_name
'Yang, Song'
'Zhu, Xiancui'
'Zhou, Shuangliu'
'Wang, Shaowu'
'Feng, Zhijun'
'Wei, Yun'
'Miao, Hui'
'Guo, Liping'
'Wang, Fenhua'
'Zhang, Guangchao'
'Gu, Xiaoxia'
'Mu, Xiaolong'

_publ_section_title
;
 Synthesis, structure, and catalytic activity of novel trinuclear
 rare-earth metal amido complexes incorporating \m-\h(5):\h(1) bonding
 indolyl and \m3-oxo groups.
;
_journal_issue 6
_journal_name_full 'Dalton transactions (Cambridge, England : 2003)'
_journal_page_first 2521
_journal_page_last 2533
_journal_paper_doi 10.1039/c3dt51107c
_journal_volume 43
_journal_year 2014
_chemical_formula_sum 'C44 H60 Cl2 Eu3 N7 O3 Si2'
_chemical_formula_weight 1317.95
_chemical_name_systematic
;
?
;
_space_group_IT_number 60
_symmetry_cell_setting orthorhombic
_symmetry_space_group_name_Hall '-P 2n 2ab'
_symmetry_space_group_name_H-M 'P b c n'
_atom_sites_solution_hydrogens geom
_atom_sites_solution_primary direct
_atom_sites_solution_secondary difmap
_audit_creation_method SHELXL-97
_cell_angle_alpha 90.00
_cell_angle_beta 90.00
_cell_angle_gamma 90.00
_cell_formula_units_Z 4
_cell_length_a 15.7284(8)
_cell_length_b 22.4354(12)
_cell_length_c 14.1958(7)
_cell_measurement_reflns_used 9982
_cell_measurement_temperature 293(2)
_cell_measurement_theta_max 27.50
_cell_measurement_theta_min 2.31
_cell_volume 5009.3(4)
_computing_cell_refinement 'Bruker SMART'
_computing_data_collection 'Bruker SMART'
_computing_data_reduction 'Bruker SAINT'
_computing_molecular_graphics 'Bruker SHELXTL'
_computing_publication_material 'Bruker SHELXTL'
_computing_structure_refinement 'SHELXL-97 (Sheldrick, 1997)'
_computing_structure_solution 'SHELXS-97 (Sheldrick, 1990)'
_diffrn_ambient_temperature 293(2)
_diffrn_measured_fraction_theta_full 1.000
_diffrn_measured_fraction_theta_max 1.000
_diffrn_measurement_device_type 'CCD area detector'
_diffrn_measurement_method 'phi and omega scans'
_diffrn_radiation_monochromator graphite
_diffrn_radiation_source 'fine-focus sealed tube'
_diffrn_radiation_type MoK\a
_diffrn_radiation_wavelength 0.71073
_diffrn_reflns_av_R_equivalents 0.0282
_diffrn_reflns_av_sigmaI/netI 0.0172
_diffrn_reflns_limit_h_max 20
_diffrn_reflns_limit_h_min -20
_diffrn_reflns_limit_k_max 28
_diffrn_reflns_limit_k_min -28
_diffrn_reflns_limit_l_max 18
_diffrn_reflns_limit_l_min -17
_diffrn_reflns_number 39876
_diffrn_reflns_theta_full 27.00
_diffrn_reflns_theta_max 27.00
_diffrn_reflns_theta_min 1.58
_exptl_absorpt_coefficient_mu 3.909
_exptl_absorpt_correction_T_max 0.6959
_exptl_absorpt_correction_T_min 0.6513
_exptl_absorpt_correction_type none
_exptl_crystal_colour 'dark red'
_exptl_crystal_density_diffrn 1.748
_exptl_crystal_density_method 'not measured'
_exptl_crystal_description block
_exptl_crystal_F_000 2592
_exptl_crystal_size_max 0.12
_exptl_crystal_size_mid 0.11
_exptl_crystal_size_min 0.10
_refine_diff_density_max 1.035
_refine_diff_density_min -1.571
_refine_diff_density_rms 0.152
_refine_ls_extinction_method none
_refine_ls_goodness_of_fit_ref 1.099
_refine_ls_hydrogen_treatment constr
_refine_ls_matrix_type full
_refine_ls_number_parameters 280
_refine_ls_number_reflns 5474
_refine_ls_number_restraints 154
_refine_ls_restrained_S_all 1.155
_refine_ls_R_factor_all 0.0392
_refine_ls_R_factor_gt 0.0316
_refine_ls_shift/su_max 0.001
_refine_ls_shift/su_mean 0.000
_refine_ls_structure_factor_coef Fsqd
_refine_ls_weighting_details 'calc w=1/[\s^2^(Fo^2^)+(0.0386P)^2^+13.8643P] where P=(Fo^2^+2Fc^2^)/3'
_refine_ls_weighting_scheme calc
_refine_ls_wR_factor_gt 0.0806
_refine_ls_wR_factor_ref 0.0869
_reflns_number_gt 4717
_reflns_number_total 5474
_reflns_threshold_expression >2sigma(I)
_cod_data_source_file c3dt51107c.txt
_cod_data_source_block a
_cod_depositor_comments
;
The following automatic conversions were performed:

'_symmetry_cell_setting' value 'Orthorhombic' changed to
'orthorhombic' according to
/usr/data/users/saulius/automatic-downloads/current/RSC/lib/dictionaries/cif_core.dic
dictionary named 'cif_core.dic' version 2.4.2 from 2011-04-26.

Automatic conversion script
Id: cif_fix_values 2281 2013-09-26 08:29:07Z andrius 
;
_cod_original_sg_symbol_H-M Pbcn
_cod_database_code 7028799

loop_
_symmetry_equiv_pos_as_xyz
'x, y, z'
'-x+1/2, -y+1/2, z+1/2'
'-x, y, -z+1/2'
'x+1/2, -y+1/2, -z'
'-x, -y, -z'
'x-1/2, y-1/2, -z-1/2'
'x, -y, z-1/2'
'-x-1/2, y-1/2, z'

loop_
_atom_site_label
_atom_site_type_symbol
_atom_site_fract_x
_atom_site_fract_y
_atom_site_fract_z
_atom_site_U_iso_or_equiv
_atom_site_adp_type
_atom_site_occupancy
_atom_site_symmetry_multiplicity
_atom_site_calc_flag
_atom_site_refinement_flags
Eu1 Eu 0.018256(14) 0.199913(10) 0.609576(16) 0.03357(8) Uani 1 1 d U
Eu2 Eu 0.0000 0.321519(14) 0.7500 0.03608(9) Uani 1 2 d SU
Cl1 Cl -0.09304(10) 0.29459(7) 0.59979(11) 0.0583(4) Uani 1 1 d U
Si1 Si -0.09083(10) 0.45825(7) 0.72159(13) 0.0548(4) Uani 1 1 d .
O1 O 0.0000 0.2208(2) 0.7500 0.0450(11) Uani 1 2 d S
O2 O -0.0214(3) 0.1918(2) 0.4484(4) 0.0766(12) Uani 1 1 d U
N1 N -0.0743(3) 0.1201(2) 0.6199(4) 0.0670(12) Uani 1 1 d U
N2 N 0.0976(3) 0.1104(2) 0.6053(5) 0.0806(14) Uani 1 1 d U
N3 N 0.1141(3) 0.2934(2) 0.6450(4) 0.0522(10) Uani 1 1 d U
N4 N 0.0000 0.4194(3) 0.7500 0.0482(14) Uani 1 2 d S
C1 C -0.0355(5) 0.0656(3) 0.6245(6) 0.0744(14) Uani 1 1 d U
C2 C -0.0954(5) 0.0206(3) 0.6304(6) 0.0918(17) Uani 1 1 d U
H2 H -0.0852 -0.0201 0.6348 0.110 Uiso 1 1 calc R
C3 C -0.1745(5) 0.0491(4) 0.6282(7) 0.0980(18) Uani 1 1 d U
H3 H -0.2275 0.0309 0.6314 0.118 Uiso 1 1 calc R
C4 C -0.1588(5) 0.1098(3) 0.6204(6) 0.0844(16) Uani 1 1 d U
H4 H -0.2004 0.1391 0.6161 0.101 Uiso 1 1 calc R
C5 C 0.0543(5) 0.0625(3) 0.6180(6) 0.0781(15) Uani 1 1 d U
H5 H 0.0818 0.0259 0.6230 0.094 Uiso 1 1 calc R
C6 C 0.1886(5) 0.1058(4) 0.5908(8) 0.1026(18) Uani 1 1 d U
H6A H 0.2106 0.0794 0.6391 0.123 Uiso 1 1 calc R
H6B H 0.1972 0.0859 0.5309 0.123 Uiso 1 1 calc R
C7 C 0.2380(4) 0.1553(3) 0.5907(6) 0.0836(16) Uani 1 1 d U
H7A H 0.2747 0.1536 0.5358 0.100 Uiso 1 1 calc R
H7B H 0.2743 0.1539 0.6459 0.100 Uiso 1 1 calc R
C8 C 0.1626(3) 0.2436(3) 0.6683(5) 0.0552(12) Uani 1 1 d U
H8 H 0.1848 0.2366 0.7318 0.066 Uiso 1 1 calc R
C9 C 0.1926(4) 0.2142(3) 0.5901(5) 0.0604(12) Uani 1 1 d U
C10 C 0.1660(4) 0.2490(3) 0.5102(5) 0.0579(11) Uani 1 1 d U
C11 C 0.1784(4) 0.2445(3) 0.4127(5) 0.0682(14) Uani 1 1 d U
H11 H 0.2088 0.2129 0.3871 0.082 Uiso 1 1 calc R
C12 C 0.1449(5) 0.2879(4) 0.3559(6) 0.0781(15) Uani 1 1 d U
H12 H 0.1530 0.2857 0.2911 0.094 Uiso 1 1 calc R
C13 C 0.0987(5) 0.3354(4) 0.3934(5) 0.0789(15) Uani 1 1 d U
H13 H 0.0759 0.3637 0.3526 0.095 Uiso 1 1 calc R
C14 C 0.0857(4) 0.3418(3) 0.4887(5) 0.0682(14) Uani 1 1 d U
H14 H 0.0561 0.3743 0.5130 0.082 Uiso 1 1 calc R
C15 C 0.1189(4) 0.2975(2) 0.5476(4) 0.0541(11) Uani 1 1 d U
C16 C -0.1894(4) 0.4128(3) 0.7417(6) 0.081(2) Uani 1 1 d .
H16A H -0.2386 0.4375 0.7334 0.122 Uiso 1 1 calc R
H16B H -0.1888 0.3971 0.8046 0.122 Uiso 1 1 calc R
H16C H -0.1911 0.3805 0.6974 0.122 Uiso 1 1 calc R
C17 C -0.1075(5) 0.5269(3) 0.7947(6) 0.086(2) Uani 1 1 d .
H17A H -0.1544 0.5493 0.7698 0.129 Uiso 1 1 calc R
H17B H -0.0570 0.5509 0.7931 0.129 Uiso 1 1 calc R
H17C H -0.1195 0.5156 0.8585 0.129 Uiso 1 1 calc R
C18 C -0.0910(5) 0.4795(4) 0.5939(5) 0.091(2) Uani 1 1 d .
H18A H -0.1405 0.5030 0.5804 0.136 Uiso 1 1 calc R
H18B H -0.0916 0.4441 0.5559 0.136 Uiso 1 1 calc R
H18C H -0.0408 0.5023 0.5800 0.136 Uiso 1 1 calc R
C19 C -0.0031(6) 0.1382(4) 0.3969(6) 0.0883(17) Uani 1 1 d U
H19A H 0.0243 0.1090 0.4373 0.106 Uiso 1 1 calc R
H19B H 0.0339 0.1465 0.3439 0.106 Uiso 1 1 calc R
C20 C -0.0876(6) 0.1158(4) 0.3638(6) 0.0948(18) Uani 1 1 d U
H20A H -0.0824 0.0951 0.3041 0.114 Uiso 1 1 calc R
H20B H -0.1129 0.0891 0.4097 0.114 Uiso 1 1 calc R
C21 C -0.1386(6) 0.1712(4) 0.3536(7) 0.1021(19) Uani 1 1 d U
H21A H -0.1474 0.1803 0.2876 0.123 Uiso 1 1 calc R
H21B H -0.1936 0.1665 0.3835 0.123 Uiso 1 1 calc R
C22 C -0.0907(6) 0.2184(4) 0.3990(6) 0.0985(18) Uani 1 1 d U
H22A H -0.0695 0.2462 0.3522 0.118 Uiso 1 1 calc R
H22B H -0.1269 0.2401 0.4425 0.118 Uiso 1 1 calc R

loop_
_atom_site_aniso_label
_atom_site_aniso_U_11
_atom_site_aniso_U_22
_atom_site_aniso_U_33
_atom_site_aniso_U_23
_atom_site_aniso_U_13
_atom_site_aniso_U_12
Eu1 0.03052(13) 0.02954(13) 0.04065(14) -0.00281(9) -0.00274(8) 0.00100(8)
Eu2 0.03946(17) 0.02582(16) 0.04296(19) 0.000 0.00048(13) 0.000
Cl1 0.0506(7) 0.0592(8) 0.0652(9) 0.0003(7) -0.0104(6) 0.0101(6)
Si1 0.0504(8) 0.0437(8) 0.0704(10) 0.0078(7) 0.0118(7) 0.0084(6)
O1 0.043(3) 0.040(3) 0.052(3) 0.000 -0.002(2) 0.000
O2 0.086(3) 0.072(3) 0.071(3) -0.011(2) -0.028(2) 0.006(2)
N1 0.054(2) 0.050(2) 0.096(3) -0.007(2) 0.012(2) -0.008(2)
N2 0.052(2) 0.048(2) 0.142(4) -0.004(3) 0.001(3) 0.005(2)
N3 0.047(2) 0.046(2) 0.063(2) 0.0009(19) 0.0009(19) -0.0036(17)
N4 0.042(3) 0.040(3) 0.062(4) 0.000 0.007(3) 0.000
C1 0.067(3) 0.047(2) 0.109(3) -0.007(3) 0.011(3) -0.009(2)
C2 0.082(3) 0.060(3) 0.133(4) -0.003(3) 0.017(3) -0.015(3)
C3 0.078(3) 0.073(3) 0.143(4) -0.003(3) 0.017(3) -0.022(3)
C4 0.065(3) 0.066(3) 0.122(4) -0.005(3) 0.018(3) -0.014(3)
C5 0.063(3) 0.048(3) 0.124(4) -0.002(3) 0.003(3) 0.001(2)
C6 0.063(3) 0.069(3) 0.175(4) 0.000(3) 0.005(3) 0.009(3)
C7 0.051(3) 0.062(3) 0.138(4) 0.004(3) 0.012(3) 0.006(2)
C8 0.040(2) 0.052(2) 0.074(3) 0.004(2) -0.004(2) -0.002(2)
C9 0.040(2) 0.051(2) 0.090(3) 0.002(2) 0.006(2) 0.000(2)
C10 0.046(2) 0.055(2) 0.072(3) -0.001(2) 0.008(2) -0.008(2)
C11 0.062(3) 0.072(3) 0.071(3) -0.005(3) 0.015(3) -0.012(3)
C12 0.078(3) 0.087(3) 0.070(3) 0.006(3) 0.013(3) -0.013(3)
C13 0.081(3) 0.081(3) 0.074(3) 0.020(3) 0.003(3) -0.009(3)
C14 0.069(3) 0.062(3) 0.073(3) 0.015(3) 0.005(3) -0.007(2)
C15 0.050(2) 0.049(2) 0.064(2) 0.004(2) 0.003(2) -0.0076(19)
C16 0.047(3) 0.067(4) 0.130(7) 0.020(4) 0.010(4) 0.006(3)
C17 0.090(5) 0.071(5) 0.098(5) -0.011(4) 0.015(4) 0.028(4)
C18 0.091(6) 0.102(6) 0.079(5) 0.021(4) 0.007(4) 0.025(5)
C19 0.099(4) 0.087(4) 0.078(3) -0.022(3) -0.022(3) 0.018(3)
C20 0.112(4) 0.081(4) 0.092(4) -0.021(3) -0.025(3) 0.004(3)
C21 0.108(4) 0.093(4) 0.105(4) -0.016(3) -0.039(3) 0.009(3)
C22 0.110(4) 0.088(4) 0.097(4) -0.014(3) -0.046(3) 0.015(3)

loop_
_atom_type_symbol
_atom_type_description
_atom_type_scat_dispersion_real
_atom_type_scat_dispersion_imag
_atom_type_scat_source
C C 0.0033 0.0016 'International Tables Vol C Tables 4.2.6.8 and 6.1.1.4'
H H 0.0000 0.0000 'International Tables Vol C Tables 4.2.6.8 and 6.1.1.4'
N N 0.0061 0.0033 'International Tables Vol C Tables 4.2.6.8 and 6.1.1.4'
O O 0.0106 0.0060 'International Tables Vol C Tables 4.2.6.8 and 6.1.1.4'
Si Si 0.0817 0.0704 'International Tables Vol C Tables 4.2.6.8 and 6.1.1.4'
Cl Cl 0.1484 0.1585 'International Tables Vol C Tables 4.2.6.8 and 6.1.1.4'
Eu Eu -0.1578 3.6682 'International Tables Vol C Tables 4.2.6.8 and 6.1.1.4'

loop_
_geom_angle_atom_site_label_1
_geom_angle_atom_site_label_2
_geom_angle_atom_site_label_3
_geom_angle
_geom_angle_site_symmetry_1
_geom_angle_site_symmetry_3
O1 Eu1 N1 91.52(18) . .
O1 Eu1 N2 106.9(2) . .
N1 Eu1 N2 71.1(2) . .
O1 Eu1 O2 155.26(13) . .
N1 Eu1 O2 80.60(19) . .
N2 Eu1 O2 92.8(2) . .
O1 Eu1 C8 74.21(15) . .
N1 Eu1 C8 144.95(19) . .
N2 Eu1 C8 82.44(19) . .
O2 Eu1 C8 124.34(19) . .
O1 Eu1 N3 73.44(15) . .
N1 Eu1 N3 164.95(18) . .
N2 Eu1 N3 112.30(18) . .
O2 Eu1 N3 113.26(17) . .
C8 Eu1 N3 30.79(15) . .
O1 Eu1 Cl1 77.65(11) . .
N1 Eu1 Cl1 101.52(14) . .
N2 Eu1 Cl1 171.21(15) . .
O2 Eu1 Cl1 81.00(12) . .
C8 Eu1 Cl1 106.19(13) . .
N3 Eu1 Cl1 76.06(11) . .
O1 Eu1 C9 101.96(15) . .
N1 Eu1 C9 135.90(19) . .
N2 Eu1 C9 64.78(19) . .
O2 Eu1 C9 99.9(2) . .
C8 Eu1 C9 29.40(18) . .
N3 Eu1 C9 50.28(16) . .
Cl1 Eu1 C9 122.26(13) . .
O1 Eu1 C15 101.62(17) . .
N1 Eu1 C15 165.25(19) . .
N2 Eu1 C15 110.63(19) . .
O2 Eu1 C15 84.67(18) . .
C8 Eu1 C15 47.51(18) . .
N3 Eu1 C15 29.05(17) . .
Cl1 Eu1 C15 75.19(12) . .
C9 Eu1 C15 47.90(17) . .
O1 Eu1 C10 119.28(15) . .
N1 Eu1 C10 145.08(18) . .
N2 Eu1 C10 83.57(19) . .
O2 Eu1 C10 76.92(18) . .
C8 Eu1 C10 47.42(18) . .
N3 Eu1 C10 48.63(16) . .
Cl1 Eu1 C10 100.94(13) . .
C9 Eu1 C10 29.03(18) . .
C15 Eu1 C10 28.42(16) . .
O1 Eu1 C1 96.6(2) . .
N1 Eu1 C1 23.40(19) . .
N2 Eu1 C1 47.82(19) . .
O2 Eu1 C1 85.5(2) . .
C8 Eu1 C1 125.05(19) . .
N3 Eu1 C1 155.13(18) . .
Cl1 Eu1 C1 124.92(14) . .
C9 Eu1 C1 112.59(18) . .
C15 Eu1 C1 155.70(18) . .
C10 Eu1 C1 127.34(18) . .
O1 Eu1 C5 102.2(2) . .
N1 Eu1 C5 49.50(19) . .
N2 Eu1 C5 21.76(18) . .
O2 Eu1 C5 90.53(19) . .
C8 Eu1 C5 101.55(18) . .
N3 Eu1 C5 132.27(17) . .
Cl1 Eu1 C5 150.94(14) . .
C9 Eu1 C5 86.49(18) . .
C15 Eu1 C5 131.96(18) . .
C10 Eu1 C5 104.13(18) . .
C1 Eu1 C5 26.11(18) . .
N4 Eu2 O1 180.000(1) . .
N4 Eu2 N3 105.14(11) . 3_556
O1 Eu2 N3 74.86(11) . 3_556
N4 Eu2 N3 105.14(11) . .
O1 Eu2 N3 74.86(11) . .
N3 Eu2 N3 149.7(2) 3_556 .
N4 Eu2 Cl1 103.15(3) . .
O1 Eu2 Cl1 76.85(3) . .
N3 Eu2 Cl1 91.53(12) 3_556 .
N3 Eu2 Cl1 81.63(12) . .
N4 Eu2 Cl1 103.15(3) . 3_556
O1 Eu2 Cl1 76.85(3) . 3_556
N3 Eu2 Cl1 81.63(12) 3_556 3_556
N3 Eu2 Cl1 91.53(12) . 3_556
Cl1 Eu2 Cl1 153.70(6) . 3_556
N4 Eu2 Eu1 143.566(5) . .
O1 Eu2 Eu1 36.434(5) . .
N3 Eu2 Eu1 102.44(11) 3_556 .
N3 Eu2 Eu1 50.54(11) . .
Cl1 Eu2 Eu1 52.53(3) . .
Cl1 Eu2 Eu1 104.02(3) 3_556 .
N4 Eu2 Eu1 143.566(5) . 3_556
O1 Eu2 Eu1 36.434(5) . 3_556
N3 Eu2 Eu1 50.54(11) 3_556 3_556
N3 Eu2 Eu1 102.44(11) . 3_556
Cl1 Eu2 Eu1 104.02(3) . 3_556
Cl1 Eu2 Eu1 52.53(3) 3_556 3_556
Eu1 Eu2 Eu1 72.869(11) . 3_556
Eu2 Cl1 Eu1 77.58(4) . .
N4 Si1 C18 110.9(3) . .
N4 Si1 C17 113.7(3) . .
C18 Si1 C17 109.0(4) . .
N4 Si1 C16 112.0(3) . .
C18 Si1 C16 106.5(4) . .
C17 Si1 C16 104.3(4) . .
Eu1 O1 Eu1 153.9(3) 3_556 .
Eu1 O1 Eu2 103.07(14) 3_556 .
Eu1 O1 Eu2 103.07(14) . .
C22 O2 C19 104.7(5) . .
C22 O2 Eu1 129.9(5) . .
C19 O2 Eu1 120.0(4) . .
C4 N1 C1 106.5(6) . .
C4 N1 Eu1 139.0(5) . .
C1 N1 Eu1 114.5(4) . .
C5 N2 C6 118.8(6) . .
C5 N2 Eu1 115.3(5) . .
C6 N2 Eu1 125.9(5) . .
C15 N3 C8 105.1(5) . .
C15 N3 Eu2 129.6(4) . .
C8 N3 Eu2 118.0(4) . .
C15 N3 Eu1 83.9(3) . .
C8 N3 Eu1 73.7(3) . .
Eu2 N3 Eu1 84.30(14) . .
Si1 N4 Si1 119.1(4) 3_556 .
Si1 N4 Eu2 120.44(19) 3_556 .
Si1 N4 Eu2 120.44(19) . .
N1 C1 C2 110.6(7) . .
N1 C1 C5 119.0(6) . .
C2 C1 C5 130.3(7) . .
N1 C1 Eu1 42.1(3) . .
C2 C1 Eu1 152.8(6) . .
C5 C1 Eu1 76.9(4) . .
C1 C2 C3 105.6(7) . .
C1 C2 H2 127.2 . .
C3 C2 H2 127.2 . .
C4 C3 C2 107.0(7) . .
C4 C3 H3 126.5 . .
C2 C3 H3 126.5 . .
N1 C4 C3 110.2(7) . .
N1 C4 H4 124.9 . .
C3 C4 H4 124.9 . .
N2 C5 C1 119.7(6) . .
N2 C5 Eu1 43.0(3) . .
C1 C5 Eu1 76.9(4) . .
N2 C5 H5 120.1 . .
C1 C5 H5 120.1 . .
Eu1 C5 H5 162.5 . .
C7 C6 N2 120.5(7) . .
C7 C6 H6A 107.2 . .
N2 C6 H6A 107.2 . .
C7 C6 H6B 107.2 . .
N2 C6 H6B 107.2 . .
H6A C6 H6B 106.8 . .
C6 C7 C9 116.6(6) . .
C6 C7 H7A 108.1 . .
C9 C7 H7A 108.1 . .
C6 C7 H7B 108.1 . .
C9 C7 H7B 108.1 . .
H7A C7 H7B 107.3 . .
C9 C8 N3 112.5(6) . .
C9 C8 Eu1 82.0(4) . .
N3 C8 Eu1 75.5(3) . .
C9 C8 H8 122.9 . .
N3 C8 H8 122.9 . .
Eu1 C8 H8 122.9 . .
C8 C9 C10 106.0(5) . .
C8 C9 C7 125.6(6) . .
C10 C9 C7 128.3(6) . .
C8 C9 Eu1 68.6(3) . .
C10 C9 Eu1 81.6(3) . .
C7 C9 Eu1 111.6(4) . .
C11 C10 C15 119.8(6) . .
C11 C10 C9 134.4(6) . .
C15 C10 C9 105.8(5) . .
C11 C10 Eu1 124.0(4) . .
C15 C10 Eu1 72.2(3) . .
C9 C10 Eu1 69.4(3) . .
C12 C11 C10 118.5(7) . .
C12 C11 H11 120.8 . .
C10 C11 H11 120.8 . .
C11 C12 C13 121.3(7) . .
C11 C12 H12 119.4 . .
C13 C12 H12 119.4 . .
C14 C13 C12 122.1(7) . .
C14 C13 H13 118.9 . .
C12 C13 H13 118.9 . .
C13 C14 C15 117.2(7) . .
C13 C14 H14 121.4 . .
C15 C14 H14 121.4 . .
N3 C15 C14 128.5(6) . .
N3 C15 C10 110.5(5) . .
C14 C15 C10 121.1(6) . .
N3 C15 Eu1 67.0(3) . .
C14 C15 Eu1 121.6(4) . .
C10 C15 Eu1 79.3(3) . .
Si1 C16 H16A 109.5 . .
Si1 C16 H16B 109.5 . .
H16A C16 H16B 109.5 . .
Si1 C16 H16C 109.5 . .
H16A C16 H16C 109.5 . .
H16B C16 H16C 109.5 . .
Si1 C17 H17A 109.5 . .
Si1 C17 H17B 109.5 . .
H17A C17 H17B 109.5 . .
Si1 C17 H17C 109.5 . .
H17A C17 H17C 109.5 . .
H17B C17 H17C 109.5 . .
Si1 C18 H18A 109.5 . .
Si1 C18 H18B 109.5 . .
H18A C18 H18B 109.5 . .
Si1 C18 H18C 109.5 . .
H18A C18 H18C 109.5 . .
H18B C18 H18C 109.5 . .
O2 C19 C20 105.3(7) . .
O2 C19 H19A 110.7 . .
C20 C19 H19A 110.7 . .
O2 C19 H19B 110.7 . .
C20 C19 H19B 110.7 . .
H19A C19 H19B 108.8 . .
C21 C20 C19 103.2(7) . .
C21 C20 H20A 111.1 . .
C19 C20 H20A 111.1 . .
C21 C20 H20B 111.1 . .
C19 C20 H20B 111.1 . .
H20A C20 H20B 109.1 . .
C22 C21 C20 106.8(7) . .
C22 C21 H21A 110.4 . .
C20 C21 H21A 110.4 . .
C22 C21 H21B 110.4 . .
C20 C21 H21B 110.4 . .
H21A C21 H21B 108.6 . .
O2 C22 C21 108.0(7) . .
O2 C22 H22A 110.1 . .
C21 C22 H22A 110.1 . .
O2 C22 H22B 110.1 . .
C21 C22 H22B 110.1 . .
H22A C22 H22B 108.4 . .

loop_
_geom_bond_atom_site_label_1
_geom_bond_atom_site_label_2
_geom_bond_distance
_geom_bond_site_symmetry_2
Eu1 O1 2.0676(12) .
Eu1 N1 2.312(5) .
Eu1 N2 2.364(5) .
Eu1 O2 2.378(5) .
Eu1 C8 2.610(5) .
Eu1 N3 2.631(4) .
Eu1 Cl1 2.7560(14) .
Eu1 C9 2.775(6) .
Eu1 C15 2.842(5) .
Eu1 C10 2.933(6) .
Eu1 C1 3.137(7) .
Eu1 C5 3.137(7) .
Eu2 N4 2.195(6) .
Eu2 O1 2.261(5) .
Eu2 N3 2.416(5) 3_556
Eu2 N3 2.416(5) .
Eu2 Cl1 2.6559(15) .
Eu2 Cl1 2.6559(15) 3_556
Eu2 Eu1 3.3911(3) 3_556
Si1 N4 1.722(4) .
Si1 C18 1.875(7) .
Si1 C17 1.875(7) .
Si1 C16 1.878(7) .
O1 Eu1 2.0676(12) 3_556
O2 C22 1.427(9) .
O2 C19 1.438(9) .
N1 C4 1.348(9) .
N1 C1 1.369(9) .
N2 C5 1.286(8) .
N2 C6 1.450(9) .
N3 C15 1.388(8) .
N3 C8 1.392(7) .
N4 Si1 1.722(4) 3_556
C1 C2 1.383(9) .
C1 C5 1.417(10) .
C2 C3 1.399(11) .
C2 H2 0.9300 .
C3 C4 1.388(11) .
C3 H3 0.9300 .
C4 H4 0.9300 .
C5 H5 0.9300 .
C6 C7 1.356(10) .
C6 H6A 0.9700 .
C6 H6B 0.9700 .
C7 C9 1.502(9) .
C7 H7A 0.9700 .
C7 H7B 0.9700 .
C8 C9 1.376(9) .
C8 H8 0.9800 .
C9 C10 1.439(9) .
C10 C11 1.402(9) .
C10 C15 1.421(8) .
C11 C12 1.370(10) .
C11 H11 0.9300 .
C12 C13 1.395(11) .
C12 H12 0.9300 .
C13 C14 1.376(9) .
C13 H13 0.9300 .
C14 C15 1.400(8) .
C14 H14 0.9300 .
C16 H16A 0.9600 .
C16 H16B 0.9600 .
C16 H16C 0.9600 .
C17 H17A 0.9600 .
C17 H17B 0.9600 .
C17 H17C 0.9600 .
C18 H18A 0.9600 .
C18 H18B 0.9600 .
C18 H18C 0.9600 .
C19 C20 1.497(11) .
C19 H19A 0.9700 .
C19 H19B 0.9700 .
C20 C21 1.486(11) .
C20 H20A 0.9700 .
C20 H20B 0.9700 .
C21 C22 1.451(11) .
C21 H21A 0.9700 .
C21 H21B 0.9700 .
C22 H22A 0.9700 .
C22 H22B 0.9700 .

loop_
_geom_torsion_atom_site_label_1
_geom_torsion_atom_site_label_2
_geom_torsion_atom_site_label_3
_geom_torsion_atom_site_label_4
_geom_torsion
_geom_torsion_site_symmetry_1
_geom_torsion_site_symmetry_4
O1 Eu1 Eu2 N4 180.0 . .
N1 Eu1 Eu2 N4 -133.47(17) . .
N2 Eu1 Eu2 N4 129.2(2) . .
O2 Eu1 Eu2 N4 -29.88(16) . .
C8 Eu1 Eu2 N4 85.66(15) . .
N3 Eu1 Eu2 N4 56.93(15) . .
Cl1 Eu1 Eu2 N4 -56.24(4) . .
C9 Eu1 Eu2 N4 74.83(14) . .
C15 Eu1 Eu2 N4 33.45(13) . .
C10 Eu1 Eu2 N4 45.77(13) . .
C1 Eu1 Eu2 N4 -158.6(2) . .
C5 Eu1 Eu2 N4 162.8(2) . .
N1 Eu1 Eu2 O1 46.53(17) . .
N2 Eu1 Eu2 O1 -50.8(2) . .
O2 Eu1 Eu2 O1 150.12(16) . .
C8 Eu1 Eu2 O1 -94.34(15) . .
N3 Eu1 Eu2 O1 -123.07(15) . .
Cl1 Eu1 Eu2 O1 123.76(4) . .
C9 Eu1 Eu2 O1 -105.17(14) . .
C15 Eu1 Eu2 O1 -146.55(13) . .
C10 Eu1 Eu2 O1 -134.23(13) . .
C1 Eu1 Eu2 O1 21.4(2) . .
C5 Eu1 Eu2 O1 -17.2(2) . .
O1 Eu1 Eu2 N3 -41.50(12) . 3_556
N1 Eu1 Eu2 N3 5.0(2) . 3_556
N2 Eu1 Eu2 N3 -92.3(2) . 3_556
O2 Eu1 Eu2 N3 108.6(2) . 3_556
C8 Eu1 Eu2 N3 -135.83(19) . 3_556
N3 Eu1 Eu2 N3 -164.56(12) . 3_556
Cl1 Eu1 Eu2 N3 82.26(12) . 3_556
C9 Eu1 Eu2 N3 -146.66(18) . 3_556
C15 Eu1 Eu2 N3 171.95(17) . 3_556
C10 Eu1 Eu2 N3 -175.73(17) . 3_556
C1 Eu1 Eu2 N3 -20.1(2) . 3_556
C5 Eu1 Eu2 N3 -58.7(2) . 3_556
O1 Eu1 Eu2 N3 123.07(15) . .
N1 Eu1 Eu2 N3 169.6(2) . .
N2 Eu1 Eu2 N3 72.3(3) . .
O2 Eu1 Eu2 N3 -86.8(2) . .
C8 Eu1 Eu2 N3 28.7(2) . .
Cl1 Eu1 Eu2 N3 -113.17(16) . .
C9 Eu1 Eu2 N3 17.9(2) . .
C15 Eu1 Eu2 N3 -23.5(2) . .
C10 Eu1 Eu2 N3 -11.2(2) . .
C1 Eu1 Eu2 N3 144.5(3) . .
C5 Eu1 Eu2 N3 105.8(3) . .
O1 Eu1 Eu2 Cl1 -123.76(5) . .
N1 Eu1 Eu2 Cl1 -77.23(18) . .
N2 Eu1 Eu2 Cl1 -174.5(2) . .
O2 Eu1 Eu2 Cl1 26.36(17) . .
C8 Eu1 Eu2 Cl1 141.90(15) . .
N3 Eu1 Eu2 Cl1 113.17(16) . .
C9 Eu1 Eu2 Cl1 131.07(15) . .
C15 Eu1 Eu2 Cl1 89.69(14) . .
C10 Eu1 Eu2 Cl1 102.01(13) . .
C1 Eu1 Eu2 Cl1 -102.3(2) . .
C5 Eu1 Eu2 Cl1 -141.0(2) . .
O1 Eu1 Eu2 Cl1 42.85(3) . 3_556
N1 Eu1 Eu2 Cl1 89.38(18) . 3_556
N2 Eu1 Eu2 Cl1 -7.9(2) . 3_556
O2 Eu1 Eu2 Cl1 -167.03(17) . 3_556
C8 Eu1 Eu2 Cl1 -51.48(15) . 3_556
N3 Eu1 Eu2 Cl1 -80.21(15) . 3_556
Cl1 Eu1 Eu2 Cl1 166.61(4) . 3_556
C9 Eu1 Eu2 Cl1 -62.31(14) . 3_556
C15 Eu1 Eu2 Cl1 -103.70(14) . 3_556
C10 Eu1 Eu2 Cl1 -91.38(13) . 3_556
C1 Eu1 Eu2 Cl1 64.3(2) . 3_556
C5 Eu1 Eu2 Cl1 25.6(2) . 3_556
O1 Eu1 Eu2 Eu1 0.0 . 3_556
N1 Eu1 Eu2 Eu1 46.53(17) . 3_556
N2 Eu1 Eu2 Eu1 -50.8(2) . 3_556
O2 Eu1 Eu2 Eu1 150.12(16) . 3_556
C8 Eu1 Eu2 Eu1 -94.34(15) . 3_556
N3 Eu1 Eu2 Eu1 -123.07(15) . 3_556
Cl1 Eu1 Eu2 Eu1 123.76(4) . 3_556
C9 Eu1 Eu2 Eu1 -105.17(14) . 3_556
C15 Eu1 Eu2 Eu1 -146.55(13) . 3_556
C10 Eu1 Eu2 Eu1 -134.23(13) . 3_556
C1 Eu1 Eu2 Eu1 21.4(2) . 3_556
C5 Eu1 Eu2 Eu1 -17.2(2) . 3_556
N4 Eu2 Cl1 Eu1 149.53(2) . .
O1 Eu2 Cl1 Eu1 -30.47(2) . .
N3 Eu2 Cl1 Eu1 -104.53(11) 3_556 .
N3 Eu2 Cl1 Eu1 45.84(11) . .
Cl1 Eu2 Cl1 Eu1 -30.47(2) 3_556 .
Eu1 Eu2 Cl1 Eu1 -54.97(3) 3_556 .
O1 Eu1 Cl1 Eu2 33.55(9) . .
N1 Eu1 Cl1 Eu2 122.58(15) . .
N2 Eu1 Cl1 Eu2 155.4(11) . .
O2 Eu1 Cl1 Eu2 -159.02(14) . .
C8 Eu1 Cl1 Eu2 -35.74(15) . .
N3 Eu1 Cl1 Eu2 -42.19(12) . .
C9 Eu1 Cl1 Eu2 -62.92(18) . .
C15 Eu1 Cl1 Eu2 -72.19(13) . .
C10 Eu1 Cl1 Eu2 -84.32(13) . .
C1 Eu1 Cl1 Eu2 122.99(19) . .
C5 Eu1 Cl1 Eu2 126.4(3) . .
N1 Eu1 O1 Eu1 37.92(14) . 3_556
N2 Eu1 O1 Eu1 -32.81(14) . 3_556
O2 Eu1 O1 Eu1 108.5(4) . 3_556
C8 Eu1 O1 Eu1 -109.60(13) . 3_556
N3 Eu1 O1 Eu1 -141.69(11) . 3_556
Cl1 Eu1 O1 Eu1 139.39(4) . 3_556
C9 Eu1 O1 Eu1 -99.80(13) . 3_556
C15 Eu1 O1 Eu1 -148.81(12) . 3_556
C10 Eu1 O1 Eu1 -124.87(15) . 3_556
C1 Eu1 O1 Eu1 15.01(14) . 3_556
C5 Eu1 O1 Eu1 -10.86(13) . 3_556
N1 Eu1 O1 Eu2 -142.08(14) . .
N2 Eu1 O1 Eu2 147.19(14) . .
O2 Eu1 O1 Eu2 -71.5(4) . .
C8 Eu1 O1 Eu2 70.40(13) . .
N3 Eu1 O1 Eu2 38.31(11) . .
Cl1 Eu1 O1 Eu2 -40.61(4) . .
C9 Eu1 O1 Eu2 80.20(13) . .
C15 Eu1 O1 Eu2 31.19(12) . .
C10 Eu1 O1 Eu2 55.13(15) . .
C1 Eu1 O1 Eu2 -164.99(14) . .
C5 Eu1 O1 Eu2 169.14(13) . .
N4 Eu2 O1 Eu1 0(90) . 3_556
N3 Eu2 O1 Eu1 -42.09(12) 3_556 3_556
N3 Eu2 O1 Eu1 137.91(12) . 3_556
Cl1 Eu2 O1 Eu1 -137.34(4) . 3_556
Cl1 Eu2 O1 Eu1 42.66(4) 3_556 3_556
Eu1 Eu2 O1 Eu1 180.0 . 3_556
N4 Eu2 O1 Eu1 0(75) . .
N3 Eu2 O1 Eu1 137.91(12) 3_556 .
N3 Eu2 O1 Eu1 -42.09(12) . .
Cl1 Eu2 O1 Eu1 42.66(4) . .
Cl1 Eu2 O1 Eu1 -137.34(4) 3_556 .
Eu1 Eu2 O1 Eu1 180.0 3_556 .
O1 Eu1 O2 C22 15.6(9) . .
N1 Eu1 O2 C22 88.4(7) . .
N2 Eu1 O2 C22 158.7(7) . .
C8 Eu1 O2 C22 -118.5(7) . .
N3 Eu1 O2 C22 -85.5(7) . .
Cl1 Eu1 O2 C22 -15.0(6) . .
C9 Eu1 O2 C22 -136.4(7) . .
C15 Eu1 O2 C22 -90.8(7) . .
C10 Eu1 O2 C22 -118.5(7) . .
C1 Eu1 O2 C22 111.5(7) . .
C5 Eu1 O2 C22 137.1(7) . .
O1 Eu1 O2 C19 -134.3(6) . .
N1 Eu1 O2 C19 -61.5(6) . .
N2 Eu1 O2 C19 8.9(6) . .
C8 Eu1 O2 C19 91.7(6) . .
N3 Eu1 O2 C19 124.7(6) . .
Cl1 Eu1 O2 C19 -164.8(6) . .
C9 Eu1 O2 C19 73.8(6) . .
C15 Eu1 O2 C19 119.4(6) . .
C10 Eu1 O2 C19 91.6(6) . .
C1 Eu1 O2 C19 -38.4(6) . .
C5 Eu1 O2 C19 -12.8(6) . .
O1 Eu1 N1 C4 79.2(8) . .
N2 Eu1 N1 C4 -173.5(8) . .
O2 Eu1 N1 C4 -77.2(8) . .
C8 Eu1 N1 C4 143.3(7) . .
N3 Eu1 N1 C4 80.6(11) . .
Cl1 Eu1 N1 C4 1.5(8) . .
C9 Eu1 N1 C4 -171.8(7) . .
C15 Eu1 N1 C4 -74.0(11) . .
C10 Eu1 N1 C4 -127.6(7) . .
C1 Eu1 N1 C4 -177.6(11) . .
C5 Eu1 N1 C4 -176.1(9) . .
O1 Eu1 N1 C1 -103.2(5) . .
N2 Eu1 N1 C1 4.2(5) . .
O2 Eu1 N1 C1 100.4(5) . .
C8 Eu1 N1 C1 -39.0(7) . .
N3 Eu1 N1 C1 -101.7(8) . .
Cl1 Eu1 N1 C1 179.1(5) . .
C9 Eu1 N1 C1 5.8(7) . .
C15 Eu1 N1 C1 103.6(8) . .
C10 Eu1 N1 C1 50.0(7) . .
C5 Eu1 N1 C1 1.6(5) . .
O1 Eu1 N2 C5 80.4(6) . .
N1 Eu1 N2 C5 -5.3(6) . .
O2 Eu1 N2 C5 -84.4(6) . .
C8 Eu1 N2 C5 151.3(6) . .
N3 Eu1 N2 C5 159.0(6) . .
Cl1 Eu1 N2 C5 -39.5(15) . .
C9 Eu1 N2 C5 176.0(7) . .
C15 Eu1 N2 C5 -169.8(6) . .
C10 Eu1 N2 C5 -160.9(6) . .
C1 Eu1 N2 C5 -3.1(5) . .
O1 Eu1 N2 C6 -98.9(7) . .
N1 Eu1 N2 C6 175.3(8) . .
O2 Eu1 N2 C6 96.3(7) . .
C8 Eu1 N2 C6 -28.0(7) . .
N3 Eu1 N2 C6 -20.3(8) . .
Cl1 Eu1 N2 C6 141.2(9) . .
C9 Eu1 N2 C6 -3.4(7) . .
C15 Eu1 N2 C6 10.9(8) . .
C10 Eu1 N2 C6 19.8(7) . .
C1 Eu1 N2 C6 177.6(9) . .
C5 Eu1 N2 C6 -179.3(12) . .
N4 Eu2 N3 C15 -71.7(4) . .
O1 Eu2 N3 C15 108.3(4) . .
N3 Eu2 N3 C15 108.3(4) 3_556 .
Cl1 Eu2 N3 C15 29.7(4) . .
Cl1 Eu2 N3 C15 -175.8(4) 3_556 .
Eu1 Eu2 N3 C15 77.3(4) . .
Eu1 Eu2 N3 C15 132.4(4) 3_556 .
N4 Eu2 N3 C8 142.9(4) . .
O1 Eu2 N3 C8 -37.1(4) . .
N3 Eu2 N3 C8 -37.1(4) 3_556 .
Cl1 Eu2 N3 C8 -115.7(4) . .
Cl1 Eu2 N3 C8 38.8(4) 3_556 .
Eu1 Eu2 N3 C8 -68.2(4) . .
Eu1 Eu2 N3 C8 -13.1(4) 3_556 .
N4 Eu2 N3 Eu1 -148.96(7) . .
O1 Eu2 N3 Eu1 31.04(7) . .
N3 Eu2 N3 Eu1 31.04(7) 3_556 .
Cl1 Eu2 N3 Eu1 -47.52(9) . .
Cl1 Eu2 N3 Eu1 106.98(10) 3_556 .
Eu1 Eu2 N3 Eu1 55.09(11) 3_556 .
O1 Eu1 N3 C15 -165.5(3) . .
N1 Eu1 N3 C15 -167.0(6) . .
N2 Eu1 N3 C15 92.6(4) . .
O2 Eu1 N3 C15 -10.9(4) . .
C8 Eu1 N3 C15 107.7(5) . .
Cl1 Eu1 N3 C15 -84.5(3) . .
C9 Eu1 N3 C15 72.6(4) . .
C10 Eu1 N3 C15 34.1(3) . .
C1 Eu1 N3 C15 125.4(5) . .
C5 Eu1 N3 C15 103.0(4) . .
O1 Eu1 N3 C8 86.8(3) . .
N1 Eu1 N3 C8 85.3(7) . .
N2 Eu1 N3 C8 -15.0(4) . .
O2 Eu1 N3 C8 -118.6(3) . .
Cl1 Eu1 N3 C8 167.8(3) . .
C9 Eu1 N3 C8 -35.1(3) . .
C15 Eu1 N3 C8 -107.7(5) . .
C10 Eu1 N3 C8 -73.5(4) . .
C1 Eu1 N3 C8 17.7(6) . .
C5 Eu1 N3 C8 -4.7(4) . .
O1 Eu1 N3 Eu2 -34.59(12) . .
N1 Eu1 N3 Eu2 -36.1(7) . .
N2 Eu1 N3 Eu2 -136.4(2) . .
O2 Eu1 N3 Eu2 120.04(16) . .
C8 Eu1 N3 Eu2 -121.4(4) . .
Cl1 Eu1 N3 Eu2 46.42(9) . .
C9 Eu1 N3 Eu2 -156.5(3) . .
C15 Eu1 N3 Eu2 130.9(4) . .
C10 Eu1 N3 Eu2 165.1(3) . .
C1 Eu1 N3 Eu2 -103.7(4) . .
C5 Eu1 N3 Eu2 -126.1(2) . .
C18 Si1 N4 Si1 84.7(3) . 3_556
C17 Si1 N4 Si1 -38.5(3) . 3_556
C16 Si1 N4 Si1 -156.4(3) . 3_556
C18 Si1 N4 Eu2 -95.3(3) . .
C17 Si1 N4 Eu2 141.5(3) . .
C16 Si1 N4 Eu2 23.6(3) . .
O1 Eu2 N4 Si1 0(20) . 3_556
N3 Eu2 N4 Si1 124.52(14) 3_556 3_556
N3 Eu2 N4 Si1 -55.48(14) . 3_556
Cl1 Eu2 N4 Si1 -140.23(8) . 3_556
Cl1 Eu2 N4 Si1 39.77(8) 3_556 3_556
Eu1 Eu2 N4 Si1 -97.57(7) . 3_556
Eu1 Eu2 N4 Si1 82.43(7) 3_556 3_556
O1 Eu2 N4 Si1 0(100) . .
N3 Eu2 N4 Si1 -55.48(14) 3_556 .
N3 Eu2 N4 Si1 124.52(14) . .
Cl1 Eu2 N4 Si1 39.77(8) . .
Cl1 Eu2 N4 Si1 -140.23(8) 3_556 .
Eu1 Eu2 N4 Si1 82.43(7) . .
Eu1 Eu2 N4 Si1 -97.57(7) 3_556 .
C4 N1 C1 C2 -1.5(9) . .
Eu1 N1 C1 C2 -179.9(6) . .
C4 N1 C1 C5 175.3(7) . .
Eu1 N1 C1 C5 -3.0(9) . .
C4 N1 C1 Eu1 178.4(8) . .
O1 Eu1 C1 N1 78.5(5) . .
N2 Eu1 C1 N1 -174.7(7) . .
O2 Eu1 C1 N1 -76.7(5) . .
C8 Eu1 C1 N1 153.8(5) . .
N3 Eu1 C1 N1 142.8(5) . .
Cl1 Eu1 C1 N1 -1.0(6) . .
C9 Eu1 C1 N1 -175.6(5) . .
C15 Eu1 C1 N1 -143.1(5) . .
C10 Eu1 C1 N1 -146.5(5) . .
C5 Eu1 C1 N1 -177.3(8) . .
O1 Eu1 C1 C2 78.7(14) . .
N1 Eu1 C1 C2 0.2(11) . .
N2 Eu1 C1 C2 -174.5(15) . .
O2 Eu1 C1 C2 -76.6(14) . .
C8 Eu1 C1 C2 154.0(13) . .
N3 Eu1 C1 C2 143.0(12) . .
Cl1 Eu1 C1 C2 -0.8(14) . .
C9 Eu1 C1 C2 -175.4(13) . .
C15 Eu1 C1 C2 -142.9(12) . .
C10 Eu1 C1 C2 -146.3(13) . .
C5 Eu1 C1 C2 -177.1(16) . .
O1 Eu1 C1 C5 -104.2(4) . .
N1 Eu1 C1 C5 177.3(8) . .
N2 Eu1 C1 C5 2.6(4) . .
O2 Eu1 C1 C5 100.5(5) . .
C8 Eu1 C1 C5 -28.9(5) . .
N3 Eu1 C1 C5 -39.9(7) . .
Cl1 Eu1 C1 C5 176.3(4) . .
C9 Eu1 C1 C5 1.7(5) . .
C15 Eu1 C1 C5 34.2(8) . .
C10 Eu1 C1 C5 30.8(5) . .
N1 C1 C2 C3 0.7(10) . .
C5 C1 C2 C3 -175.8(8) . .
Eu1 C1 C2 C3 0.5(17) . .
C1 C2 C3 C4 0.5(11) . .
C1 N1 C4 C3 1.8(10) . .
Eu1 N1 C4 C3 179.6(6) . .
C2 C3 C4 N1 -1.4(11) . .
C6 N2 C5 C1 -174.8(8) . .
Eu1 N2 C5 C1 5.8(10) . .
C6 N2 C5 Eu1 179.4(11) . .
N1 C1 C5 N2 -2.0(12) . .
C2 C1 C5 N2 174.2(9) . .
Eu1 C1 C5 N2 -4.1(7) . .
N1 C1 C5 Eu1 2.1(6) . .
C2 C1 C5 Eu1 178.3(10) . .
O1 Eu1 C5 N2 -105.2(6) . .
N1 Eu1 C5 N2 173.4(7) . .
O2 Eu1 C5 N2 96.2(6) . .
C8 Eu1 C5 N2 -29.1(6) . .
N3 Eu1 C5 N2 -26.6(7) . .
Cl1 Eu1 C5 N2 168.5(5) . .
C9 Eu1 C5 N2 -3.7(6) . .
C15 Eu1 C5 N2 12.9(7) . .
C10 Eu1 C5 N2 19.6(6) . .
C1 Eu1 C5 N2 174.8(9) . .
O1 Eu1 C5 C1 80.1(4) . .
N1 Eu1 C5 C1 -1.4(4) . .
N2 Eu1 C5 C1 -174.8(9) . .
O2 Eu1 C5 C1 -78.6(5) . .
C8 Eu1 C5 C1 156.2(4) . .
N3 Eu1 C5 C1 158.6(4) . .
Cl1 Eu1 C5 C1 -6.3(6) . .
C9 Eu1 C5 C1 -178.5(5) . .
C15 Eu1 C5 C1 -161.9(4) . .
C10 Eu1 C5 C1 -155.2(4) . .
C5 N2 C6 C7 -170.4(9) . .
Eu1 N2 C6 C7 8.9(14) . .
N2 C6 C7 C9 -9.8(14) . .
C15 N3 C8 C9 -4.2(6) . .
Eu2 N3 C8 C9 148.9(4) . .
Eu1 N3 C8 C9 74.7(4) . .
C15 N3 C8 Eu1 -78.9(4) . .
Eu2 N3 C8 Eu1 74.2(3) . .
O1 Eu1 C8 C9 160.2(4) . .
N1 Eu1 C8 C9 91.0(5) . .
N2 Eu1 C8 C9 50.2(4) . .
O2 Eu1 C8 C9 -38.0(4) . .
N3 Eu1 C8 C9 -115.8(5) . .
Cl1 Eu1 C8 C9 -128.1(3) . .
C15 Eu1 C8 C9 -76.9(4) . .
C10 Eu1 C8 C9 -38.0(3) . .
C1 Eu1 C8 C9 73.2(4) . .
C5 Eu1 C8 C9 60.7(4) . .
O1 Eu1 C8 N3 -84.0(3) . .
N1 Eu1 C8 N3 -153.2(3) . .
N2 Eu1 C8 N3 166.0(4) . .
O2 Eu1 C8 N3 77.8(4) . .
Cl1 Eu1 C8 N3 -12.3(4) . .
C9 Eu1 C8 N3 115.8(5) . .
C15 Eu1 C8 N3 38.9(3) . .
C10 Eu1 C8 N3 77.8(4) . .
C1 Eu1 C8 N3 -171.0(3) . .
C5 Eu1 C8 N3 176.4(3) . .
N3 C8 C9 C10 3.4(7) . .
Eu1 C8 C9 C10 74.0(4) . .
N3 C8 C9 C7 -172.4(5) . .
Eu1 C8 C9 C7 -101.9(6) . .
N3 C8 C9 Eu1 -70.6(4) . .
C6 C7 C9 C8 84.9(10) . .
C6 C7 C9 C10 -90.0(10) . .
C6 C7 C9 Eu1 6.4(10) . .
O1 Eu1 C9 C8 -19.5(4) . .
N1 Eu1 C9 C8 -124.4(4) . .
N2 Eu1 C9 C8 -122.7(4) . .
O2 Eu1 C9 C8 148.9(4) . .
N3 Eu1 C9 C8 36.8(3) . .
Cl1 Eu1 C9 C8 63.3(4) . .
C15 Eu1 C9 C8 75.5(4) . .
C10 Eu1 C9 C8 110.9(5) . .
C1 Eu1 C9 C8 -121.9(4) . .
C5 Eu1 C9 C8 -121.2(4) . .
O1 Eu1 C9 C10 -130.4(4) . .
N1 Eu1 C9 C10 124.7(4) . .
N2 Eu1 C9 C10 126.4(4) . .
O2 Eu1 C9 C10 38.0(4) . .
C8 Eu1 C9 C10 -110.9(5) . .
N3 Eu1 C9 C10 -74.1(4) . .
Cl1 Eu1 C9 C10 -47.6(4) . .
C15 Eu1 C9 C10 -35.5(3) . .
C1 Eu1 C9 C10 127.2(4) . .
C5 Eu1 C9 C10 127.9(4) . .
O1 Eu1 C9 C7 101.6(5) . .
N1 Eu1 C9 C7 -3.3(7) . .
N2 Eu1 C9 C7 -1.6(5) . .
O2 Eu1 C9 C7 -90.0(5) . .
C8 Eu1 C9 C7 121.1(7) . .
N3 Eu1 C9 C7 157.9(6) . .
Cl1 Eu1 C9 C7 -175.5(5) . .
C15 Eu1 C9 C7 -163.4(6) . .
C10 Eu1 C9 C7 -128.0(7) . .
C1 Eu1 C9 C7 -0.8(6) . .
C5 Eu1 C9 C7 -0.1(5) . .
C8 C9 C10 C11 177.3(7) . .
C7 C9 C10 C11 -7.0(11) . .
Eu1 C9 C10 C11 -117.9(7) . .
C8 C9 C10 C15 -1.2(6) . .
C7 C9 C10 C15 174.4(6) . .
Eu1 C9 C10 C15 63.6(4) . .
C8 C9 C10 Eu1 -64.8(4) . .
C7 C9 C10 Eu1 110.9(6) . .
O1 Eu1 C10 C11 -171.0(5) . .
N1 Eu1 C10 C11 40.1(7) . .
N2 Eu1 C10 C11 83.3(6) . .
O2 Eu1 C10 C11 -11.1(5) . .
C8 Eu1 C10 C11 168.9(7) . .
N3 Eu1 C10 C11 -149.3(6) . .
Cl1 Eu1 C10 C11 -89.1(6) . .
C9 Eu1 C10 C11 130.4(7) . .
C15 Eu1 C10 C11 -114.4(7) . .
C1 Eu1 C10 C11 62.7(6) . .
C5 Eu1 C10 C11 76.1(6) . .
O1 Eu1 C10 C15 -56.6(4) . .
N1 Eu1 C10 C15 154.5(4) . .
N2 Eu1 C10 C15 -162.4(4) . .
O2 Eu1 C10 C15 103.2(4) . .
C8 Eu1 C10 C15 -76.7(4) . .
N3 Eu1 C10 C15 -34.9(3) . .
Cl1 Eu1 C10 C15 25.3(4) . .
C9 Eu1 C10 C15 -115.2(5) . .
C1 Eu1 C10 C15 177.0(4) . .
C5 Eu1 C10 C15 -169.6(4) . .
O1 Eu1 C10 C9 58.6(4) . .
N1 Eu1 C10 C9 -90.2(5) . .
N2 Eu1 C10 C9 -47.1(4) . .
O2 Eu1 C10 C9 -141.5(4) . .
C8 Eu1 C10 C9 38.5(3) . .
N3 Eu1 C10 C9 80.3(4) . .
Cl1 Eu1 C10 C9 140.5(3) . .
C15 Eu1 C10 C9 115.2(5) . .
C1 Eu1 C10 C9 -67.7(4) . .
C5 Eu1 C10 C9 -54.3(4) . .
C15 C10 C11 C12 0.4(9) . .
C9 C10 C11 C12 -178.0(7) . .
Eu1 C10 C11 C12 88.2(7) . .
C10 C11 C12 C13 -0.5(11) . .
C11 C12 C13 C14 1.2(12) . .
C12 C13 C14 C15 -1.8(11) . .
C8 N3 C15 C14 -175.7(6) . .
Eu2 N3 C15 C14 35.5(8) . .
Eu1 N3 C15 C14 113.0(6) . .
C8 N3 C15 C10 3.2(6) . .
Eu2 N3 C15 C10 -145.5(4) . .
Eu1 N3 C15 C10 -68.1(4) . .
C8 N3 C15 Eu1 71.3(3) . .
Eu2 N3 C15 Eu1 -77.4(3) . .
C13 C14 C15 N3 -179.5(6) . .
C13 C14 C15 C10 1.7(9) . .
C13 C14 C15 Eu1 -95.0(7) . .
C11 C10 C15 N3 179.9(5) . .
C9 C10 C15 N3 -1.3(6) . .
Eu1 C10 C15 N3 60.4(4) . .
C11 C10 C15 C14 -1.0(9) . .
C9 C10 C15 C14 177.7(5) . .
Eu1 C10 C15 C14 -120.6(6) . .
C11 C10 C15 Eu1 119.6(5) . .
C9 C10 C15 Eu1 -61.7(4) . .
O1 Eu1 C15 N3 14.2(3) . .
N1 Eu1 C15 N3 166.8(6) . .
N2 Eu1 C15 N3 -99.1(3) . .
O2 Eu1 C15 N3 170.0(3) . .
C8 Eu1 C15 N3 -41.4(3) . .
Cl1 Eu1 C15 N3 87.9(3) . .
C9 Eu1 C15 N3 -81.5(4) . .
C10 Eu1 C15 N3 -117.8(5) . .
C1 Eu1 C15 N3 -123.6(5) . .
C5 Eu1 C15 N3 -104.1(4) . .
O1 Eu1 C15 C14 -108.0(5) . .
N1 Eu1 C15 C14 44.6(10) . .
N2 Eu1 C15 C14 138.8(5) . .
O2 Eu1 C15 C14 47.8(5) . .
C8 Eu1 C15 C14 -163.6(6) . .
N3 Eu1 C15 C14 -122.2(7) . .
Cl1 Eu1 C15 C14 -34.3(5) . .
C9 Eu1 C15 C14 156.3(6) . .
C10 Eu1 C15 C14 120.0(7) . .
C1 Eu1 C15 C14 114.3(6) . .
C5 Eu1 C15 C14 133.7(5) . .
O1 Eu1 C15 C10 132.0(4) . .
N1 Eu1 C15 C10 -75.4(8) . .
N2 Eu1 C15 C10 18.8(4) . .
O2 Eu1 C15 C10 -72.2(4) . .
C8 Eu1 C15 C10 76.4(4) . .
N3 Eu1 C15 C10 117.8(5) . .
Cl1 Eu1 C15 C10 -154.3(4) . .
C9 Eu1 C15 C10 36.3(4) . .
C1 Eu1 C15 C10 -5.8(7) . .
C5 Eu1 C15 C10 13.7(5) . .
C22 O2 C19 C20 -35.6(9) . .
Eu1 O2 C19 C20 120.9(6) . .
O2 C19 C20 C21 29.3(10) . .
C19 C20 C21 C22 -12.1(11) . .
C19 O2 C22 C21 28.1(10) . .
Eu1 O2 C22 C21 -125.2(7) . .
C20 C21 C22 O2 -9.4(12) . .
